data_7126570
loop_
_publ_author_name
'Mullin, William J.'
'Qin, Huan'
'Mani, Tomoyasu'
'M\"uller, Peter'
'Panzer, Matthew J.'
'Thomas, Samuel W.'

_publ_section_title
;
 Turning on solid-state phosphorescence of platinum acetylides with
 aromatic stacking.
;
_journal_issue 50
_journal_name_full 'Chemical communications (Cambridge, England)'
_journal_page_first 6854
_journal_page_last 6857
_journal_paper_doi 10.1039/d0cc02119a
_journal_volume 56
_journal_year 2020
_chemical_formula_sum 'C72 H84 O4 P2 Pt'
_chemical_formula_weight 1270.42
_space_group_crystal_system triclinic
_space_group_IT_number 2
_space_group_name_Hall '-P 1'
_space_group_name_H-M_alt 'P -1'
_atom_sites_solution_hydrogens geom
_atom_sites_solution_primary dual
_atom_sites_solution_secondary difmap
_audit_creation_method SHELXL-2017/1
_audit_update_record
;
2019-11-25 deposited with the CCDC.	2020-05-11 downloaded from the CCDC.
;
_cell_angle_alpha 90.931(3)
_cell_angle_beta 90.634(3)
_cell_angle_gamma 93.521(3)
_cell_formula_units_Z 1
_cell_length_a 9.7763(8)
_cell_length_b 10.5375(9)
_cell_length_c 15.1911(13)
_cell_measurement_reflns_used 9169
_cell_measurement_temperature 100(2)
_cell_measurement_theta_max 30.68
_cell_measurement_theta_min 2.68
_cell_volume 1561.7(2)
_computing_cell_refinement 'SAINT 7.46A (Bruker-AXS, 2011)'
_computing_data_collection 'APEX2 v2011.4.0 (Bruker-AXS, 2011)'
_computing_data_reduction 'SAINT 7.46A (Bruker-AXS, 2011)'
_computing_molecular_graphics 'Bruker SHELXTL'
_computing_publication_material 'Bruker SHELXTL'
_computing_structure_refinement 'SHELXL-2017/1 (Sheldrick, 2017)'
_computing_structure_solution 'SHELXT (Sheldrick, 2015)'
_diffrn_ambient_temperature 100(2)
_diffrn_detector_area_resol_mean 10.4
_diffrn_measured_fraction_theta_full 0.999
_diffrn_measured_fraction_theta_max 1.000
_diffrn_measurement_device_type 'Bruker Photon 100 CMOS'
_diffrn_measurement_method '\f and \w scans'
_diffrn_radiation_type MoK\a
_diffrn_radiation_wavelength 0.71073
_diffrn_reflns_av_R_equivalents 0.0832
_diffrn_reflns_av_unetI/netI 0.0448
_diffrn_reflns_Laue_measured_fraction_full 0.999
_diffrn_reflns_Laue_measured_fraction_max 1.000
_diffrn_reflns_limit_h_max 13
_diffrn_reflns_limit_h_min -13
_diffrn_reflns_limit_k_max 15
_diffrn_reflns_limit_k_min -15
_diffrn_reflns_limit_l_max 21
_diffrn_reflns_limit_l_min -21
_diffrn_reflns_number 103921
_diffrn_reflns_point_group_measured_fraction_full 0.999
_diffrn_reflns_point_group_measured_fraction_max 1.000
_diffrn_reflns_theta_full 25.242
_diffrn_reflns_theta_max 30.508
_diffrn_reflns_theta_min 2.087
_diffrn_source 'sealed tube, Triumph monochromator'
_exptl_absorpt_coefficient_mu 2.346
_exptl_absorpt_correction_T_max 0.6044
_exptl_absorpt_correction_T_min 0.4809
_exptl_absorpt_correction_type multi-scan
_exptl_absorpt_process_details 'SADABS (Sheldrick, 2009)'
_exptl_crystal_colour colourless
_exptl_crystal_density_diffrn 1.351
_exptl_crystal_density_method 'not measured'
_exptl_crystal_description block
_exptl_crystal_F_000 656
_exptl_crystal_size_max 0.150
_exptl_crystal_size_mid 0.100
_exptl_crystal_size_min 0.075
_refine_diff_density_max 6.366
_refine_diff_density_min -2.021
_refine_diff_density_rms 0.203
_refine_ls_extinction_method none
_refine_ls_goodness_of_fit_ref 1.069
_refine_ls_hydrogen_treatment constr
_refine_ls_matrix_type full
_refine_ls_number_parameters 386
_refine_ls_number_reflns 9515
_refine_ls_number_restraints 148
_refine_ls_restrained_S_all 1.066
_refine_ls_R_factor_all 0.0628
_refine_ls_R_factor_gt 0.0578
_refine_ls_shift/su_max 0.000
_refine_ls_shift/su_mean 0.000
_refine_ls_structure_factor_coef Fsqd
_refine_ls_weighting_details 'w=1/[\s^2^(Fo^2^)+(0.0870P)^2^+6.0586P] where P=(Fo^2^+2Fc^2^)/3'
_refine_ls_weighting_scheme calc
_refine_ls_wR_factor_gt 0.1484
_refine_ls_wR_factor_ref 0.1513
_reflns_Friedel_coverage 0.000
_reflns_number_gt 8986
_reflns_number_total 9515
_reflns_threshold_expression 'I > 2\s(I)'
_cod_data_source_file d0cc02119a2.cif
_cod_data_source_block WM02119
_cod_depositor_comments 'Adding full bibliography for 7126570--7126573.cif.'
_cod_database_code 7126570
_shelx_shelxl_version_number 2017/1
_shelx_space_group_comment
; 
The symmetry employed for this shelxl refinement is uniquely defined 
by the following loop, which should always be used as a source of 
symmetry information in preference to the above space-group names. 
They are only intended as comments. 
;
_shelx_estimated_absorpt_t_min 0.720
_shelx_estimated_absorpt_t_max 0.844

loop_
_space_group_symop_operation_xyz
'x, y, z'
'-x, -y, -z'

loop_
_atom_site_label
_atom_site_type_symbol
_atom_site_fract_x
_atom_site_fract_y
_atom_site_fract_z
_atom_site_U_iso_or_equiv
_atom_site_adp_type
_atom_site_occupancy
_atom_site_site_symmetry_order
_atom_site_calc_flag
_atom_site_refinement_flags_posn
_atom_site_refinement_flags_adp
_atom_site_refinement_flags_occupancy
_atom_site_disorder_assembly
_atom_site_disorder_group
Pt1 Pt 0.000000 0.500000 0.000000 0.02205(9) Uani 1 2 d DS . P . .
P1 P -0.05161(12) 0.65245(11) 0.10209(7) 0.0237(2) Uani 1 1 d D . . . .
C31 C -0.2361(5) 0.6669(5) 0.1129(3) 0.0307(10) Uani 1 1 d D . . . .
H31A H -0.272660 0.688244 0.054313 0.037 Uiso 1 1 calc R U . . .
H31B H -0.277652 0.581964 0.127689 0.037 Uiso 1 1 calc R U . . .
C32 C -0.2871(5) 0.7623(5) 0.1794(3) 0.0308(10) Uani 1 1 d D . . . .
H32A H -0.249689 0.848933 0.165246 0.037 Uiso 1 1 calc R U . . .
H32B H -0.254483 0.741951 0.239190 0.037 Uiso 1 1 calc R U . . .
C33 C -0.4435(5) 0.7583(5) 0.1775(3) 0.0300(10) Uani 1 1 d D . . . .
H33A H -0.475176 0.776126 0.117083 0.036 Uiso 1 1 calc R U . . .
H33B H -0.479895 0.671632 0.192389 0.036 Uiso 1 1 calc R U . . .
C34 C -0.5009(6) 0.8528(5) 0.2407(4) 0.0338(11) Uani 1 1 d D . . . .
H34A H -0.601193 0.846141 0.236828 0.051 Uiso 1 1 calc R U . . .
H34B H -0.471697 0.834463 0.300904 0.051 Uiso 1 1 calc R U . . .
H34C H -0.466977 0.938997 0.225569 0.051 Uiso 1 1 calc R U . . .
C35 C 0.0119(5) 0.6319(5) 0.2142(3) 0.0274(9) Uani 1 1 d D . . . .
H35A H 0.112726 0.627260 0.212690 0.033 Uiso 1 1 calc R U . . .
H35B H -0.007952 0.707673 0.250094 0.033 Uiso 1 1 calc R U . . .
C36 C -0.0504(5) 0.5131(5) 0.2590(3) 0.0261(9) Uani 1 1 d D . . . .
H36A H -0.151075 0.517691 0.261506 0.031 Uiso 1 1 calc R U . . .
H36B H -0.030901 0.436884 0.223380 0.031 Uiso 1 1 calc R U . . .
C37 C 0.0064(6) 0.4994(5) 0.3519(3) 0.0320(10) Uani 1 1 d D . . . .
H37A H 0.107443 0.497999 0.348862 0.038 Uiso 1 1 calc R U . . .
H37B H -0.014752 0.575430 0.387161 0.038 Uiso 1 1 calc R U . . .
C38 C -0.0477(7) 0.3833(5) 0.3988(4) 0.0403(13) Uani 1 1 d D . . . .
H38A H -0.006072 0.382047 0.457718 0.060 Uiso 1 1 calc R U . . .
H38B H -0.147429 0.384758 0.403840 0.060 Uiso 1 1 calc R U . . .
H38C H -0.024994 0.307175 0.365466 0.060 Uiso 1 1 calc R U . . .
C39 C 0.0181(6) 0.8091(5) 0.0698(4) 0.0354(11) Uani 1 1 d D U . . .
C39A H -0.017720 0.826462 0.010262 0.042 Uiso 0.552(16) 1 calc R U P A 1
C39B H -0.016927 0.873224 0.110710 0.042 Uiso 0.552(16) 1 calc R U P A 1
C39C H -0.029973 0.835260 0.015970 0.042 Uiso 0.448(16) 1 calc R U P A 2
C39D H 0.002158 0.871853 0.117189 0.042 Uiso 0.448(16) 1 calc R U P A 2
C40 C 0.1732(9) 0.8276(17) 0.0684(12) 0.041(3) Uani 0.552(16) 1 d D U P A 1
H40A H 0.210436 0.743655 0.057113 0.050 Uiso 0.552(16) 1 calc R U P A 1
H40B H 0.205139 0.856535 0.127906 0.050 Uiso 0.552(16) 1 calc R U P A 1
C41 C 0.2358(16) 0.9210(15) 0.0016(9) 0.053(3) Uani 0.552(16) 1 d D U P A 1
H41A H 0.244889 0.873977 -0.054804 0.063 Uiso 0.552(16) 1 calc R U P A 1
H41B H 0.169378 0.986602 -0.008662 0.063 Uiso 0.552(16) 1 calc R U P A 1
C42 C 0.3637(12) 0.9841(11) 0.0219(8) 0.045(3) Uani 0.552(16) 1 d D U P A 1
H42A H 0.391055 1.040404 -0.026396 0.068 Uiso 0.552(16) 1 calc R U P A 1
H42B H 0.356641 1.034435 0.076255 0.068 Uiso 0.552(16) 1 calc R U P A 1
H42C H 0.432512 0.921272 0.029893 0.068 Uiso 0.552(16) 1 calc R U P A 1
C40A C 0.1708(10) 0.808(2) 0.0524(16) 0.041(4) Uani 0.448(16) 1 d D U P A 2
H40C H 0.190194 0.750897 0.002274 0.049 Uiso 0.448(16) 1 calc R U P A 2
H40D H 0.222492 0.783212 0.105102 0.049 Uiso 0.448(16) 1 calc R U P A 2
C41A C 0.2048(16) 0.9597(13) 0.0284(10) 0.034(2) Uani 0.448(16) 1 d D U P A 2
H41C H 0.228476 0.955146 -0.034714 0.041 Uiso 0.448(16) 1 calc R U P A 2
H41D H 0.113018 0.994342 0.029526 0.041 Uiso 0.448(16) 1 calc R U P A 2
C42A C 0.2708(16) 1.0393(13) 0.0525(9) 0.041(3) Uani 0.448(16) 1 d D U P A 2
H42D H 0.256247 1.114031 0.016789 0.061 Uiso 0.448(16) 1 calc R U P A 2
H42E H 0.249059 1.057991 0.114025 0.061 Uiso 0.448(16) 1 calc R U P A 2
H42F H 0.366732 1.018044 0.048553 0.061 Uiso 0.448(16) 1 calc R U P A 2
O1 O 0.6985(4) -0.0001(4) 0.4242(3) 0.0325(8) Uani 1 1 d . . . . .
O2 O 0.8095(4) -0.1619(4) 0.4798(2) 0.0290(7) Uani 1 1 d . . . . .
C1 C 0.1593(5) 0.4489(4) 0.0719(3) 0.0233(8) Uani 1 1 d . . . . .
C2 C 0.2591(5) 0.4132(5) 0.1101(3) 0.0265(9) Uani 1 1 d . . . . .
C3 C 0.3776(4) 0.3592(4) 0.1473(3) 0.0216(8) Uani 1 1 d . . . . .
C4 C 0.5056(5) 0.3755(5) 0.1076(3) 0.0292(10) Uani 1 1 d . . . . .
H4 H 0.515324 0.427633 0.057318 0.035 Uiso 1 1 calc R U . . .
C5 C 0.3669(5) 0.2844(4) 0.2227(3) 0.0238(8) Uani 1 1 d . . . . .
H5 H 0.281878 0.274353 0.252237 0.029 Uiso 1 1 calc R U . . .
C6 C 0.6188(5) 0.3169(5) 0.1400(3) 0.0287(9) Uani 1 1 d . . . . .
H6 H 0.705099 0.330267 0.112380 0.034 Uiso 1 1 calc R U . . .
C7 C 0.4799(5) 0.2247(4) 0.2546(3) 0.0242(8) Uani 1 1 d . . . . .
H7 H 0.470815 0.173751 0.305481 0.029 Uiso 1 1 calc R U . . .
C8 C 0.6060(4) 0.2383(4) 0.2132(3) 0.0214(8) Uani 1 1 d . . . . .
C9 C 0.7202(5) 0.1723(4) 0.2448(3) 0.0238(8) Uani 1 1 d . . . . .
C10 C 0.8087(5) 0.1114(4) 0.2749(3) 0.0231(8) Uani 1 1 d . . . . .
C11 C 0.9260(4) 0.0472(4) 0.3037(3) 0.0210(8) Uani 1 1 d . . . . .
C12 C 1.0475(5) 0.0674(5) 0.2568(3) 0.0267(9) Uani 1 1 d . . . . .
H12 H 1.049386 0.122671 0.208042 0.032 Uiso 1 1 calc R U . . .
C13 C 1.1650(5) 0.0085(5) 0.2800(4) 0.0276(9) Uani 1 1 d . . . . .
H13 H 1.246435 0.023548 0.247280 0.033 Uiso 1 1 calc R U . . .
C14 C 1.1639(5) -0.0724(4) 0.3510(3) 0.0275(9) Uani 1 1 d . . . . .
H14 H 1.244785 -0.112148 0.367452 0.033 Uiso 1 1 calc R U . . .
C15 C 1.0438(5) -0.0954(4) 0.3983(3) 0.0235(8) Uani 1 1 d . . . . .
H15 H 1.042973 -0.151628 0.446547 0.028 Uiso 1 1 calc R U . . .
C16 C 0.9249(4) -0.0367(4) 0.3753(3) 0.0208(8) Uani 1 1 d . . . . .
C17 C 0.7976(5) -0.0615(4) 0.4276(3) 0.0234(8) Uani 1 1 d . . . . .
C18 C 0.6877(6) -0.1992(6) 0.5294(3) 0.0332(10) Uani 1 1 d . . . . .
H18A H 0.642628 -0.122141 0.548942 0.040 Uiso 1 1 calc R U . . .
H18B H 0.714566 -0.245355 0.582521 0.040 Uiso 1 1 calc R U . . .
C19 C 0.5890(5) -0.2823(5) 0.4751(3) 0.0276(9) Uani 1 1 d . . . . .
C20 C 0.6352(6) -0.3780(5) 0.4207(4) 0.0346(11) Uani 1 1 d . . . . .
H20 H 0.730498 -0.390525 0.418342 0.042 Uiso 1 1 calc R U . . .
C21 C 0.5444(6) -0.4550(5) 0.3702(4) 0.0384(12) Uani 1 1 d . . . . .
H21 H 0.577655 -0.519086 0.332849 0.046 Uiso 1 1 calc R U . . .
C22 C 0.4050(6) -0.4387(5) 0.3740(5) 0.0388(12) Uani 1 1 d . . . . .
H22 H 0.342549 -0.490706 0.338757 0.047 Uiso 1 1 calc R U . . .
C23 C 0.3570(6) -0.3455(5) 0.4300(4) 0.0365(12) Uani 1 1 d . . . . .
H23 H 0.261303 -0.336241 0.434353 0.044 Uiso 1 1 calc R U . . .
C24 C 0.4478(5) -0.2666(5) 0.4792(4) 0.0312(10) Uani 1 1 d . . . . .
H24 H 0.414521 -0.201674 0.515766 0.037 Uiso 1 1 calc R U . . .

loop_
_atom_site_aniso_label
_atom_site_aniso_U_11
_atom_site_aniso_U_22
_atom_site_aniso_U_33
_atom_site_aniso_U_23
_atom_site_aniso_U_13
_atom_site_aniso_U_12
Pt1 0.02015(12) 0.02850(14) 0.01831(12) -0.00129(8) -0.00668(8) 0.00985(8)
P1 0.0263(5) 0.0268(6) 0.0188(5) -0.0044(4) -0.0043(4) 0.0113(4)
C31 0.020(2) 0.040(3) 0.033(2) -0.014(2) -0.0094(17) 0.0153(19)
C32 0.031(2) 0.036(3) 0.026(2) -0.0076(19) -0.0012(18) 0.013(2)
C33 0.026(2) 0.035(3) 0.029(2) -0.0024(19) -0.0030(18) 0.0121(19)
C34 0.030(2) 0.040(3) 0.032(2) -0.007(2) 0.0024(19) 0.015(2)
C35 0.027(2) 0.036(2) 0.0197(19) -0.0067(17) -0.0069(16) 0.0074(18)
C36 0.026(2) 0.033(2) 0.0191(19) -0.0018(17) -0.0038(16) 0.0027(18)
C37 0.034(3) 0.039(3) 0.021(2) -0.0036(19) -0.0093(18) 0.001(2)
C38 0.058(4) 0.035(3) 0.027(2) 0.000(2) -0.009(2) -0.001(3)
C39 0.048(3) 0.028(2) 0.032(2) -0.0008(19) -0.007(2) 0.012(2)
C40 0.050(5) 0.037(6) 0.036(7) -0.001(5) -0.007(4) -0.002(4)
C41 0.074(7) 0.047(6) 0.035(6) 0.005(5) -0.011(5) -0.012(5)
C42 0.050(6) 0.044(6) 0.042(6) 0.014(5) 0.007(4) 0.004(4)
C40A 0.050(5) 0.036(6) 0.036(8) 0.011(6) -0.017(5) -0.008(5)
C41A 0.050(6) 0.028(5) 0.026(5) 0.004(4) 0.005(4) 0.015(4)
C42A 0.050(7) 0.039(5) 0.033(6) 0.004(4) -0.002(5) 0.010(4)
O1 0.0281(17) 0.038(2) 0.0327(18) 0.0041(15) 0.0039(14) 0.0148(15)
O2 0.0265(16) 0.0344(18) 0.0269(16) 0.0059(14) -0.0016(13) 0.0069(14)
C1 0.024(2) 0.027(2) 0.0194(18) -0.0038(15) -0.0094(15) 0.0116(16)
C2 0.027(2) 0.027(2) 0.025(2) -0.0038(17) -0.0073(17) 0.0088(17)
C3 0.0213(19) 0.0220(19) 0.0219(19) -0.0034(15) -0.0080(15) 0.0072(15)
C4 0.028(2) 0.034(2) 0.027(2) 0.0098(18) -0.0020(18) 0.0126(19)
C5 0.0185(19) 0.026(2) 0.027(2) 0.0018(16) -0.0044(15) 0.0074(16)
C6 0.022(2) 0.034(2) 0.031(2) 0.0079(19) 0.0000(17) 0.0076(18)
C7 0.024(2) 0.027(2) 0.0224(19) 0.0038(16) -0.0045(16) 0.0080(17)
C8 0.0180(18) 0.0211(19) 0.026(2) 0.0012(15) -0.0070(15) 0.0062(15)
C9 0.021(2) 0.023(2) 0.028(2) 0.0020(16) -0.0056(16) 0.0052(16)
C10 0.0212(19) 0.023(2) 0.025(2) -0.0003(16) -0.0052(16) 0.0060(16)
C11 0.0195(19) 0.0187(18) 0.025(2) -0.0020(15) -0.0080(15) 0.0069(15)
C12 0.023(2) 0.026(2) 0.032(2) 0.0018(17) -0.0030(17) 0.0061(17)
C13 0.018(2) 0.024(2) 0.041(3) 0.0018(18) 0.0031(18) 0.0058(16)
C14 0.021(2) 0.024(2) 0.038(2) -0.0053(18) -0.0079(18) 0.0102(16)
C15 0.025(2) 0.0205(19) 0.026(2) -0.0025(15) -0.0063(16) 0.0075(16)
C16 0.0203(19) 0.0195(18) 0.0227(19) -0.0046(15) -0.0065(15) 0.0053(15)
C17 0.023(2) 0.026(2) 0.0212(19) -0.0028(16) -0.0047(15) 0.0034(16)
C18 0.033(3) 0.042(3) 0.024(2) 0.003(2) 0.0008(19) 0.002(2)
C19 0.028(2) 0.025(2) 0.030(2) 0.0042(17) 0.0039(18) 0.0046(18)
C20 0.028(2) 0.033(3) 0.044(3) 0.004(2) 0.008(2) 0.011(2)
C21 0.037(3) 0.024(2) 0.055(3) -0.007(2) 0.014(2) 0.004(2)
C22 0.030(3) 0.028(2) 0.058(4) -0.004(2) 0.009(2) -0.001(2)
C23 0.026(2) 0.028(2) 0.055(3) 0.001(2) 0.006(2) 0.0035(19)
C24 0.031(2) 0.025(2) 0.039(3) 0.0054(19) 0.005(2) 0.0092(19)

loop_
_atom_type_symbol
_atom_type_description
_atom_type_scat_dispersion_real
_atom_type_scat_dispersion_imag
_atom_type_scat_source
C C 0.0033 0.0016 'International Tables Vol C Tables 4.2.6.8 and 6.1.1.4'
H H 0.0000 0.0000 'International Tables Vol C Tables 4.2.6.8 and 6.1.1.4'
O O 0.0106 0.0060 'International Tables Vol C Tables 4.2.6.8 and 6.1.1.4'
P P 0.1023 0.0942 'International Tables Vol C Tables 4.2.6.8 and 6.1.1.4'
Pt Pt -1.7033 8.3905 'International Tables Vol C Tables 4.2.6.8 and 6.1.1.4'

loop_
_geom_angle_atom_site_label_1
_geom_angle_atom_site_label_2
_geom_angle_atom_site_label_3
_geom_angle
_geom_angle_site_symmetry_1
_geom_angle_site_symmetry_3
_geom_angle_publ_flag
C1 Pt1 C1 180.0 . 2_565 ?
C1 Pt1 P1 92.03(13) . . ?
C1 Pt1 P1 87.97(13) 2_565 . ?
C1 Pt1 P1 87.97(13) . 2_565 ?
C1 Pt1 P1 92.03(13) 2_565 2_565 ?
P1 Pt1 P1 180.0 . 2_565 ?
C39 P1 C35 105.3(2) . . ?
C39 P1 C31 105.6(3) . . ?
C35 P1 C31 105.2(2) . . ?
C39 P1 Pt1 110.80(18) . . ?
C35 P1 Pt1 116.48(16) . . ?
C31 P1 Pt1 112.62(16) . . ?
C32 C31 P1 119.0(3) . . ?
C32 C31 H31A 107.6 . . ?
P1 C31 H31A 107.6 . . ?
C32 C31 H31B 107.6 . . ?
P1 C31 H31B 107.6 . . ?
H31A C31 H31B 107.0 . . ?
C31 C32 C33 110.2(4) . . ?
C31 C32 H32A 109.6 . . ?
C33 C32 H32A 109.6 . . ?
C31 C32 H32B 109.6 . . ?
C33 C32 H32B 109.6 . . ?
H32A C32 H32B 108.1 . . ?
C34 C33 C32 112.9(4) . . ?
C34 C33 H33A 109.0 . . ?
C32 C33 H33A 109.0 . . ?
C34 C33 H33B 109.0 . . ?
C32 C33 H33B 109.0 . . ?
H33A C33 H33B 107.8 . . ?
C33 C34 H34A 109.5 . . ?
C33 C34 H34B 109.5 . . ?
H34A C34 H34B 109.5 . . ?
C33 C34 H34C 109.5 . . ?
H34A C34 H34C 109.5 . . ?
H34B C34 H34C 109.5 . . ?
C36 C35 P1 113.9(3) . . ?
C36 C35 H35A 108.8 . . ?
P1 C35 H35A 108.8 . . ?
C36 C35 H35B 108.8 . . ?
P1 C35 H35B 108.8 . . ?
H35A C35 H35B 107.7 . . ?
C37 C36 C35 112.0(4) . . ?
C37 C36 H36A 109.2 . . ?
C35 C36 H36A 109.2 . . ?
C37 C36 H36B 109.2 . . ?
C35 C36 H36B 109.2 . . ?
H36A C36 H36B 107.9 . . ?
C38 C37 C36 114.8(4) . . ?
C38 C37 H37A 108.6 . . ?
C36 C37 H37A 108.6 . . ?
C38 C37 H37B 108.6 . . ?
C36 C37 H37B 108.6 . . ?
H37A C37 H37B 107.5 . . ?
C37 C38 H38A 109.5 . . ?
C37 C38 H38B 109.5 . . ?
H38A C38 H38B 109.5 . . ?
C37 C38 H38C 109.5 . . ?
H38A C38 H38C 109.5 . . ?
H38B C38 H38C 109.5 . . ?
C40 C39 P1 116.0(7) . . ?
C40A C39 P1 111.1(9) . . ?
C40 C39 C39A 108.3 . . ?
P1 C39 C39A 108.3 . . ?
C40 C39 C39B 108.3 . . ?
P1 C39 C39B 108.3 . . ?
C39A C39 C39B 107.4 . . ?
C40A C39 C39C 109.4 . . ?
P1 C39 C39C 109.4 . . ?
C40A C39 C39D 109.4 . . ?
P1 C39 C39D 109.4 . . ?
C39C C39 C39D 108.0 . . ?
C39 C40 C41 117.2(13) . . ?
C39 C40 H40A 108.0 . . ?
C41 C40 H40A 108.0 . . ?
C39 C40 H40B 108.0 . . ?
C41 C40 H40B 108.0 . . ?
H40A C40 H40B 107.2 . . ?
C42 C41 C40 118.3(11) . . ?
C42 C41 H41A 107.7 . . ?
C40 C41 H41A 107.7 . . ?
C42 C41 H41B 107.7 . . ?
C40 C41 H41B 107.7 . . ?
H41A C41 H41B 107.1 . . ?
C41 C42 H42A 109.5 . . ?
C41 C42 H42B 109.5 . . ?
H42A C42 H42B 109.5 . . ?
C41 C42 H42C 109.5 . . ?
H42A C42 H42C 109.5 . . ?
H42B C42 H42C 109.5 . . ?
C39 C40A C41A 100.1(12) . . ?
C39 C40A H40C 111.7 . . ?
C41A C40A H40C 111.7 . . ?
C39 C40A H40D 111.7 . . ?
C41A C40A H40D 111.7 . . ?
H40C C40A H40D 109.5 . . ?
C42A C41A C40A 138.2(16) . . ?
C42A C41A H41C 102.6 . . ?
C40A C41A H41C 102.6 . . ?
C42A C41A H41D 102.6 . . ?
C40A C41A H41D 102.6 . . ?
H41C C41A H41D 104.9 . . ?
C41A C42A H42D 109.5 . . ?
C41A C42A H42E 109.5 . . ?
H42D C42A H42E 109.5 . . ?
C41A C42A H42F 109.5 . . ?
H42D C42A H42F 109.5 . . ?
H42E C42A H42F 109.5 . . ?
C17 O2 C18 115.1(4) . . ?
C2 C1 Pt1 175.2(4) . . ?
C1 C2 C3 173.1(5) . . ?
C4 C3 C5 118.1(4) . . ?
C4 C3 C2 121.0(4) . . ?
C5 C3 C2 120.9(4) . . ?
C6 C4 C3 121.3(4) . . ?
C6 C4 H4 119.3 . . ?
C3 C4 H4 119.3 . . ?
C7 C5 C3 120.5(4) . . ?
C7 C5 H5 119.8 . . ?
C3 C5 H5 119.8 . . ?
C4 C6 C8 120.2(4) . . ?
C4 C6 H6 119.9 . . ?
C8 C6 H6 119.9 . . ?
C5 C7 C8 121.1(4) . . ?
C5 C7 H7 119.5 . . ?
C8 C7 H7 119.5 . . ?
C7 C8 C6 118.7(4) . . ?
C7 C8 C9 120.5(4) . . ?
C6 C8 C9 120.8(4) . . ?
C10 C9 C8 174.9(5) . . ?
C9 C10 C11 172.8(5) . . ?
C12 C11 C16 118.4(4) . . ?
C12 C11 C10 117.8(4) . . ?
C16 C11 C10 123.8(4) . . ?
C13 C12 C11 121.4(4) . . ?
C13 C12 H12 119.3 . . ?
C11 C12 H12 119.3 . . ?
C12 C13 C14 120.0(4) . . ?
C12 C13 H13 120.0 . . ?
C14 C13 H13 120.0 . . ?
C13 C14 C15 119.8(4) . . ?
C13 C14 H14 120.1 . . ?
C15 C14 H14 120.1 . . ?
C14 C15 C16 120.6(4) . . ?
C14 C15 H15 119.7 . . ?
C16 C15 H15 119.7 . . ?
C15 C16 C11 119.8(4) . . ?
C15 C16 C17 119.7(4) . . ?
C11 C16 C17 120.5(4) . . ?
O1 C17 O2 124.3(4) . . ?
O1 C17 C16 125.0(4) . . ?
O2 C17 C16 110.7(4) . . ?
O2 C18 C19 111.2(4) . . ?
O2 C18 H18A 109.4 . . ?
C19 C18 H18A 109.4 . . ?
O2 C18 H18B 109.4 . . ?
C19 C18 H18B 109.4 . . ?
H18A C18 H18B 108.0 . . ?
C20 C19 C24 118.8(5) . . ?
C20 C19 C18 120.7(5) . . ?
C24 C19 C18 120.5(5) . . ?
C21 C20 C19 121.0(5) . . ?
C21 C20 H20 119.5 . . ?
C19 C20 H20 119.5 . . ?
C20 C21 C22 120.0(5) . . ?
C20 C21 H21 120.0 . . ?
C22 C21 H21 120.0 . . ?
C21 C22 C23 119.6(6) . . ?
C21 C22 H22 120.2 . . ?
C23 C22 H22 120.2 . . ?
C24 C23 C22 120.5(5) . . ?
C24 C23 H23 119.8 . . ?
C22 C23 H23 119.8 . . ?
C23 C24 C19 120.1(5) . . ?
C23 C24 H24 120.0 . . ?
C19 C24 H24 120.0 . . ?

loop_
_geom_bond_atom_site_label_1
_geom_bond_atom_site_label_2
_geom_bond_distance
_geom_bond_site_symmetry_2
_geom_bond_publ_flag
Pt1 C1 1.998(4) . ?
Pt1 C1 1.998(4) 2_565 ?
Pt1 P1 2.2970(11) . ?
Pt1 P1 2.2970(11) 2_565 ?
P1 C39 1.823(5) . ?
P1 C35 1.827(4) . ?
P1 C31 1.828(5) . ?
C31 C32 1.524(6) . ?
C31 H31A 0.9900 . ?
C31 H31B 0.9900 . ?
C32 C33 1.528(7) . ?
C32 H32A 0.9900 . ?
C32 H32B 0.9900 . ?
C33 C34 1.509(7) . ?
C33 H33A 0.9900 . ?
C33 H33B 0.9900 . ?
C34 H34A 0.9800 . ?
C34 H34B 0.9800 . ?
C34 H34C 0.9800 . ?
C35 C36 1.531(7) . ?
C35 H35A 0.9900 . ?
C35 H35B 0.9900 . ?
C36 C37 1.523(6) . ?
C36 H36A 0.9900 . ?
C36 H36B 0.9900 . ?
C37 C38 1.497(7) . ?
C37 H37A 0.9900 . ?
C37 H37B 0.9900 . ?
C38 H38A 0.9800 . ?
C38 H38B 0.9800 . ?
C38 H38C 0.9800 . ?
C39 C40 1.518(9) . ?
C39 C40A 1.519(11) . ?
C39 C39A 0.9900 . ?
C39 C39B 0.9900 . ?
C39 C39C 0.9900 . ?
C39 C39D 0.9900 . ?
C40 C41 1.532(15) . ?
C40 H40A 0.9900 . ?
C40 H40B 0.9900 . ?
C41 C42 1.408(13) . ?
C41 H41A 0.9900 . ?
C41 H41B 0.9900 . ?
C42 H42A 0.9800 . ?
C42 H42B 0.9800 . ?
C42 H42C 0.9800 . ?
C40A C41A 1.66(3) . ?
C40A H40C 0.9900 . ?
C40A H40D 0.9900 . ?
C41A C42A 1.08(2) . ?
C41A H41C 0.9900 . ?
C41A H41D 0.9900 . ?
C42A H42D 0.9800 . ?
C42A H42E 0.9800 . ?
C42A H42F 0.9800 . ?
O1 C17 1.199(6) . ?
O2 C17 1.341(6) . ?
O2 C18 1.454(6) . ?
C1 C2 1.212(6) . ?
C2 C3 1.436(6) . ?
C3 C4 1.398(7) . ?
C3 C5 1.402(6) . ?
C4 C6 1.389(6) . ?
C4 H4 0.9500 . ?
C5 C7 1.390(6) . ?
C5 H5 0.9500 . ?
C6 C8 1.400(6) . ?
C6 H6 0.9500 . ?
C7 C8 1.391(6) . ?
C7 H7 0.9500 . ?
C8 C9 1.433(6) . ?
C9 C10 1.199(6) . ?
C10 C11 1.435(6) . ?
C11 C12 1.398(7) . ?
C11 C16 1.413(6) . ?
C12 C13 1.384(6) . ?
C12 H12 0.9500 . ?
C13 C14 1.385(7) . ?
C13 H13 0.9500 . ?
C14 C15 1.393(7) . ?
C14 H14 0.9500 . ?
C15 C16 1.394(6) . ?
C15 H15 0.9500 . ?
C16 C17 1.495(6) . ?
C18 C19 1.495(8) . ?
C18 H18A 0.9900 . ?
C18 H18B 0.9900 . ?
C19 C20 1.393(7) . ?
C19 C24 1.402(7) . ?
C20 C21 1.382(9) . ?
C20 H20 0.9500 . ?
C21 C22 1.386(8) . ?
C21 H21 0.9500 . ?
C22 C23 1.395(8) . ?
C22 H22 0.9500 . ?
C23 C24 1.383(8) . ?
C23 H23 0.9500 . ?
C24 H24 0.9500 . ?
